data_7120143
loop_
_publ_author_name
'Lerayer, Emmanuel'
'Renaut, Patrice'
'Roger, Julien'
'Pirio, Nadine'
'Cattey, H\'el\`ene'
'Devillers, Charles H.'
'Lucas, Dominique'
'Hierso, Jean-Cyrille'

_publ_section_title
;
 A general diastereoselective synthesis of highly functionalized
 ferrocenyl ambiphiles enabled on a large scale by electrochemical
 purification
;
_journal_name_full 'Chem. Commun.'
_journal_paper_doi 10.1039/C7CC02469J
_journal_year 2017
_chemical_formula_moiety 'C48 H49 B Fe P'
_chemical_formula_sum 'C48 H49 B Fe P'
_chemical_formula_weight 723.50
_space_group_crystal_system monoclinic
_space_group_IT_number 14
_space_group_name_Hall '-P 2ybc'
_space_group_name_H-M_alt 'P 1 21/c 1'
_symmetry_space_group_name_Hall '-P 2ybc'
_symmetry_space_group_name_H-M 'P 1 21/c 1'
_atom_sites_solution_hydrogens mixed
_atom_sites_solution_primary dual
_audit_creation_date 2017-02-14
_audit_creation_method
;
Olex2 1.2
(compiled 2017.01.04 svn.r3372 for OlexSys, GUI svn.r5292)
;
_audit_update_record
;
2017-02-15 deposited with the CCDC.
2017-05-18 downloaded from the CCDC.
;
_cell_angle_alpha 90
_cell_angle_beta 106.860(5)
_cell_angle_gamma 90
_cell_formula_units_Z 4
_cell_length_a 11.199(2)
_cell_length_b 11.561(2)
_cell_length_c 32.350(5)
_cell_measurement_reflns_used 9338
_cell_measurement_temperature 115
_cell_measurement_theta_max 27.485
_cell_measurement_theta_min 0.998
_cell_volume 4008.4(12)
_computing_cell_refinement 'DENZO-SMN (Otwinowski & Minor, 1997)'
_computing_data_collection 'KappaCCD Server Software (Nonius,1998)'
_computing_data_reduction 'DENZO-SMN (Otwinowski & Minor, 1997)'
_computing_molecular_graphics 'Olex2 (Dolomanov et al., 2009)'
_computing_publication_material 'Olex2 (Dolomanov et al., 2009)'
_computing_structure_refinement 'ShelXL (Sheldrick, 2015)'
_computing_structure_solution 'ShelXS (Sheldrick, 2008)'
_diffrn_ambient_temperature 115(2)
_diffrn_detector 'CCD Plate'
_diffrn_detector_area_resol_mean '512 x 512'
_diffrn_detector_type APEX2
_diffrn_measured_fraction_theta_full 0.991
_diffrn_measured_fraction_theta_max 0.989
_diffrn_measurement_device '\k-geometry diffractometer'
_diffrn_measurement_device_type 'Nonius Kappa APEX II'
_diffrn_measurement_method '\f and \w scans''
_diffrn_radiation_collimation '0.6 mm'
_diffrn_radiation_monochromator graphite
_diffrn_radiation_probe x-ray
_diffrn_radiation_type MoK\a
_diffrn_radiation_wavelength 0.71073
_diffrn_radiation_xray_symbol K-L~3~
_diffrn_reflns_av_R_equivalents 0.0333
_diffrn_reflns_av_unetI/netI 0.0200
_diffrn_reflns_Laue_measured_fraction_full 0.991
_diffrn_reflns_Laue_measured_fraction_max 0.989
_diffrn_reflns_limit_h_max 14
_diffrn_reflns_limit_h_min -14
_diffrn_reflns_limit_k_max 14
_diffrn_reflns_limit_k_min -14
_diffrn_reflns_limit_l_max 39
_diffrn_reflns_limit_l_min -42
_diffrn_reflns_number 50665
_diffrn_reflns_point_group_measured_fraction_full 0.991
_diffrn_reflns_point_group_measured_fraction_max 0.989
_diffrn_reflns_theta_full 25.242
_diffrn_reflns_theta_max 27.495
_diffrn_reflns_theta_min 2.534
_diffrn_source 'X-ray tube'
_diffrn_source_target Mo
_diffrn_source_type 'Siemens KFF Mo 2K-180'
_exptl_absorpt_coefficient_mu 0.448
_exptl_absorpt_correction_type none
_exptl_crystal_colour red
_exptl_crystal_colour_primary red
_exptl_crystal_density_diffrn 1.199
_exptl_crystal_description prism
_exptl_crystal_F_000 1532
_exptl_crystal_size_max 0.3
_exptl_crystal_size_mid 0.22
_exptl_crystal_size_min 0.1
_refine_diff_density_max 0.789
_refine_diff_density_min -0.270
_refine_diff_density_rms 0.057
_refine_ls_extinction_method none
_refine_ls_goodness_of_fit_ref 1.069
_refine_ls_hydrogen_treatment mixed
_refine_ls_matrix_type full
_refine_ls_number_parameters 570
_refine_ls_number_reflns 9094
_refine_ls_number_restraints 0
_refine_ls_restrained_S_all 1.069
_refine_ls_R_factor_all 0.0430
_refine_ls_R_factor_gt 0.0393
_refine_ls_shift/su_max 0.002
_refine_ls_shift/su_mean 0.000
_refine_ls_structure_factor_coef Fsqd
_refine_ls_weighting_details 'w=1/[\s^2^(Fo^2^)+(0.0548P)^2^+2.8532P] where P=(Fo^2^+2Fc^2^)/3'
_refine_ls_weighting_scheme calc
_refine_ls_wR_factor_gt 0.1045
_refine_ls_wR_factor_ref 0.1075
_reflns_Friedel_coverage 0.000
_reflns_number_gt 8438
_reflns_number_total 9094
_reflns_threshold_expression 'I > 2\s(I)'
_cod_data_source_file c7cc02469j2.cif
_cod_data_source_block 4a
_cod_database_code 7120143
_shelx_shelxl_version_number 2016/6
_shelx_space_group_comment
;
The symmetry employed for this shelxl refinement is uniquely defined
by the following loop, which should always be used as a source of
symmetry information in preference to the above space-group names.
They are only intended as comments.
;
_shelx_estimated_absorpt_t_max 0.957
_shelx_estimated_absorpt_t_min 0.877
_olex2_refinement_description
;
1. Fixed Uiso
 At 1.2 times of:
  All C(H) groups
 At 1.5 times of:
  All C(H,H,H) groups
2. Others
 Fixed Sof: C24(0.75) H24A(0.75) H24B(0.75) H24C(0.75) C25(0.75) H25A(0.75)
 H25B(0.75) H25C(0.75) C26(0.75) H26A(0.75) H26B(0.75) H26C(0.75) C24B(0.25)
 H24D(0.25) H24E(0.25) H24F(0.25) C25B(0.25) H25D(0.25) H25E(0.25) H25F(0.25)
 C26B(0.25) H26D(0.25) H26E(0.25) H26F(0.25)
3.a Me refined with riding coordinates:
 C24(H24A,H24B,H24C), C25(H25A,H25B,H25C), C26(H26A,H26B,H26C), C24B(H24D,H24E,
 H24F), C25B(H25D,H25E,H25F), C26B(H26D,H26E,H26F)
3.b Aromatic/amide H refined with riding coordinates:
 C2(H2), C4(H4), C5(H5), C7(H7), C8(H8), C10(H10), C12(H12), C13(H13),
 C16(H16), C18(H18), C22(H22)
3.c Idealised Me refined as rotating group:
 C33(H33A,H33B,H33C), C34(H34A,H34B,H34C), C43(H43A,H43B,H43C)
;
_olex2_diffrn_ambient_temperature_device 'Oxford Cryosystems'
_olex2_exptl_crystal_mounting_method 'The crystal was mounted on a mylar loop with oil'
_olex2_submission_special_instructions 'No special instructions were received'

loop_
_space_group_symop_operation_xyz
'x, y, z'
'-x, y+1/2, -z+1/2'
'-x, -y, -z'
'x, -y-1/2, z-1/2'

loop_
_atom_site_label
_atom_site_type_symbol
_atom_site_fract_x
_atom_site_fract_y
_atom_site_fract_z
_atom_site_U_iso_or_equiv
_atom_site_adp_type
_atom_site_occupancy
_atom_site_site_symmetry_order
_atom_site_calc_flag
_atom_site_refinement_flags_posn
_atom_site_refinement_flags_occupancy
_atom_site_disorder_assembly
_atom_site_disorder_group
C23 C 0.33118(15) 0.78428(15) 0.02555(6) 0.0247(3) Uani 1 1 d . . . .
C24 C 0.2852(4) 0.8094(5) -0.02392(13) 0.0623(15) Uani 0.75 1 d . P A 1
H24A H 0.337602 0.869530 -0.031102 0.094 Uiso 0.75 1 calc R P A 1
H24B H 0.290787 0.738587 -0.039906 0.094 Uiso 0.75 1 calc R P A 1
H24C H 0.198392 0.835885 -0.031829 0.094 Uiso 0.75 1 calc R P A 1
C25 C 0.3207(3) 0.8954(3) 0.04889(13) 0.0444(7) Uani 0.75 1 d . P A 1
H25A H 0.372418 0.955104 0.041096 0.067 Uiso 0.75 1 calc R P A 1
H25B H 0.233531 0.920821 0.040563 0.067 Uiso 0.75 1 calc R P A 1
H25C H 0.349481 0.882160 0.080145 0.067 Uiso 0.75 1 calc R P A 1
C26 C 0.2521(5) 0.6922(5) 0.03735(18) 0.0536(13) Uani 0.75 1 d . P A 1
H26A H 0.259198 0.620362 0.022145 0.080 Uiso 0.75 1 calc R P A 1
H26B H 0.280784 0.678749 0.068592 0.080 Uiso 0.75 1 calc R P A 1
H26C H 0.164834 0.717410 0.029010 0.080 Uiso 0.75 1 calc R P A 1
C24B C 0.3020(11) 0.8672(14) -0.0101(4) 0.053(3) Uani 0.25 1 d . P A 2
H24D H 0.215020 0.892238 -0.016081 0.080 Uiso 0.25 1 calc R P A 2
H24E H 0.357256 0.934355 -0.002106 0.080 Uiso 0.25 1 calc R P A 2
H24F H 0.314084 0.830504 -0.035855 0.080 Uiso 0.25 1 calc R P A 2
C25B C 0.3031(8) 0.8406(11) 0.0670(3) 0.045(2) Uani 0.25 1 d . P A 2
H25D H 0.322822 0.784621 0.090781 0.068 Uiso 0.25 1 calc R P A 2
H25E H 0.354489 0.909986 0.075797 0.068 Uiso 0.25 1 calc R P A 2
H25F H 0.214647 0.861754 0.059846 0.068 Uiso 0.25 1 calc R P A 2
C26B C 0.2418(13) 0.6802(13) 0.0166(5) 0.042(3) Uani 0.25 1 d . P A 2
H26D H 0.264782 0.627120 0.041231 0.063 Uiso 0.25 1 calc R P A 2
H26E H 0.156094 0.707401 0.012223 0.063 Uiso 0.25 1 calc R P A 2
H26F H 0.247419 0.639917 -0.009432 0.063 Uiso 0.25 1 calc R P A 2
C1 C 0.68076(14) 0.74620(13) 0.04343(5) 0.0172(3) Uani 1 1 d . . . .
C2 C 0.57369(14) 0.81664(13) 0.04175(5) 0.0179(3) Uani 1 1 d . . . .
H2 H 0.574687 0.898402 0.044778 0.021 Uiso 1 1 calc R . . .
C3 C 0.46591(14) 0.74548(14) 0.03487(5) 0.0190(3) Uani 1 1 d . . . .
C4 C 0.50682(14) 0.62888(14) 0.03265(5) 0.0193(3) Uani 1 1 d . . . .
H4 H 0.455085 0.562222 0.028505 0.023 Uiso 1 1 calc R . . .
C5 C 0.63760(14) 0.62880(13) 0.03767(5) 0.0185(3) Uani 1 1 d . . . .
H5 H 0.687448 0.562556 0.037270 0.022 Uiso 1 1 calc R . . .
C6 C 0.68740(14) 0.75946(13) 0.15489(5) 0.0172(3) Uani 1 1 d . . . .
C7 C 0.55557(14) 0.73767(14) 0.14646(5) 0.0196(3) Uani 1 1 d . . . .
H7 H 0.494836 0.793674 0.147905 0.023 Uiso 1 1 calc R . . .
C8 C 0.53105(15) 0.61918(14) 0.13565(5) 0.0215(3) Uani 1 1 d . . . .
H8 H 0.451652 0.582847 0.129051 0.026 Uiso 1 1 calc R . . .
C9 C 0.64615(15) 0.56351(13) 0.13637(5) 0.0195(3) Uani 1 1 d . . . .
C10 C 0.74009(14) 0.65077(13) 0.14650(5) 0.0177(3) Uani 1 1 d . . . .
H10 H 0.824945 0.639236 0.147595 0.021 Uiso 1 1 calc R . . .
C11 C 0.82912(15) 0.80745(13) -0.00961(5) 0.0195(3) Uani 1 1 d . . . .
C12 C 0.92842(15) 0.86157(16) -0.02002(6) 0.0265(3) Uani 1 1 d . . . .
H12 H 0.995319 0.892962 0.002358 0.032 Uiso 1 1 calc R . . .
C13 C 0.93044(17) 0.86998(18) -0.06271(6) 0.0334(4) Uani 1 1 d . . . .
H13 H 0.997968 0.907628 -0.069376 0.040 Uiso 1 1 calc R . . .
C14 C 0.83406(18) 0.82347(18) -0.09541(6) 0.0319(4) Uani 1 1 d . . . .
C15 C 0.73538(17) 0.76958(17) -0.08572(6) 0.0281(4) Uani 1 1 d . . . .
C16 C 0.73226(15) 0.76225(15) -0.04299(5) 0.0240(3) Uani 1 1 d . . . .
H16 H 0.663450 0.726107 -0.036639 0.029 Uiso 1 1 calc R . . .
C17 C 0.93727(14) 0.68247(14) 0.06749(5) 0.0188(3) Uani 1 1 d . . . .
C18 C 0.93764(15) 0.58113(14) 0.04373(5) 0.0214(3) Uani 1 1 d . . . .
H18 H 0.882625 0.574240 0.015314 0.026 Uiso 1 1 calc R . . .
C19 C 1.01789(17) 0.49068(15) 0.06144(5) 0.0265(3) Uani 1 1 d . . . .
C20 C 1.09974(19) 0.50069(17) 0.10253(6) 0.0328(4) Uani 1 1 d . . . .
C21 C 1.10131(18) 0.60097(18) 0.12631(6) 0.0328(4) Uani 1 1 d . . . .
C22 C 1.02016(16) 0.69155(15) 0.10885(5) 0.0250(3) Uani 1 1 d . . . .
H22 H 1.021379 0.759930 0.125255 0.030 Uiso 1 1 calc R . . .
C27 C 0.68674(14) 0.95939(13) 0.19692(5) 0.0180(3) Uani 1 1 d . . . .
C28 C 0.59308(15) 1.02817(13) 0.16907(5) 0.0201(3) Uani 1 1 d . . . .
C29 C 0.51116(16) 1.09280(14) 0.18523(6) 0.0238(3) Uani 1 1 d . . . .
C30 C 0.51786(15) 1.09236(15) 0.22869(6) 0.0253(3) Uani 1 1 d . . . .
C31 C 0.61413(16) 1.03047(15) 0.25656(5) 0.0240(3) Uani 1 1 d . . . .
C32 C 0.69912(15) 0.96617(14) 0.24164(5) 0.0202(3) Uani 1 1 d . . . .
C33 C 0.58101(17) 1.03767(15) 0.12157(5) 0.0265(3) Uani 1 1 d . . . .
H33A H 0.637462 1.097947 0.117037 0.040 Uiso 1 1 calc GR . . .
H33B H 0.494862 1.057776 0.105746 0.040 Uiso 1 1 calc GR . . .
H33C H 0.602873 0.963474 0.111028 0.040 Uiso 1 1 calc GR . . .
C34 C 0.42171(18) 1.15562(19) 0.24453(7) 0.0362(4) Uani 1 1 d . . . .
H34A H 0.435320 1.239184 0.243526 0.054 Uiso 1 1 calc GR . . .
H34B H 0.429364 1.132342 0.274320 0.054 Uiso 1 1 calc GR . . .
H34C H 0.338014 1.136431 0.226044 0.054 Uiso 1 1 calc GR . . .
C35 C 0.80170(17) 0.90255(17) 0.27483(5) 0.0261(3) Uani 1 1 d . . . .
C36 C 0.91050(14) 0.86102(13) 0.19138(5) 0.0174(3) Uani 1 1 d . . . .
C37 C 0.97266(15) 0.95041(13) 0.17573(5) 0.0195(3) Uani 1 1 d . . . .
C38 C 1.10075(16) 0.94459(14) 0.18168(5) 0.0230(3) Uani 1 1 d . . . .
C39 C 1.17294(15) 0.85316(15) 0.20351(5) 0.0236(3) Uani 1 1 d . . . .
C40 C 1.11365(15) 0.76852(15) 0.22093(5) 0.0219(3) Uani 1 1 d . . . .
C41 C 0.98458(14) 0.77030(14) 0.21509(5) 0.0192(3) Uani 1 1 d . . . .
C42 C 0.90114(17) 1.05109(15) 0.15049(6) 0.0243(3) Uani 1 1 d . . . .
C43 C 1.30965(17) 0.84411(18) 0.20720(7) 0.0331(4) Uani 1 1 d . . . .
H43A H 1.323764 0.777129 0.190649 0.050 Uiso 1 1 calc GR . . .
H43B H 1.357360 0.834698 0.237612 0.050 Uiso 1 1 calc GR . . .
H43C H 1.336875 0.914615 0.195737 0.050 Uiso 1 1 calc GR . . .
C44 C 0.93373(16) 0.67366(15) 0.23692(6) 0.0248(3) Uani 1 1 d . . . .
C45 C 0.66608(17) 0.43448(14) 0.13303(5) 0.0257(3) Uani 1 1 d . . . .
C46 C 0.79519(18) 0.40849(16) 0.12801(7) 0.0327(4) Uani 1 1 d . . . .
C47 C 0.56468(19) 0.38082(16) 0.09516(6) 0.0329(4) Uani 1 1 d . . . .
C48 C 0.6565(2) 0.38112(17) 0.17574(7) 0.0379(5) Uani 1 1 d . . . .
P P 0.83326(4) 0.80639(3) 0.04780(2) 0.01759(9) Uani 1 1 d . . . .
Fe Fe 0.60496(2) 0.69737(2) 0.09145(2) 0.01511(7) Uani 1 1 d . . . .
B B 0.76274(16) 0.86400(14) 0.17952(5) 0.0168(3) Uani 1 1 d . . . .
H15 H 0.670(2) 0.733(2) -0.1089(7) 0.029(5) Uiso 1 1 d . . . .
H29 H 0.450(2) 1.133(2) 0.1667(7) 0.032(6) Uiso 1 1 d . . . .
H40 H 1.164(2) 0.7074(19) 0.2369(7) 0.031(6) Uiso 1 1 d . . . .
H14 H 0.838(3) 0.830(2) -0.1232(9) 0.050(7) Uiso 1 1 d . . . .
H38 H 1.136(2) 1.0053(19) 0.1707(7) 0.028(5) Uiso 1 1 d . . . .
H44 H 0.961(2) 0.685(2) 0.2661(8) 0.034(6) Uiso 1 1 d . . . .
H20 H 1.158(2) 0.438(2) 0.1141(7) 0.032(6) Uiso 1 1 d . . . .
H48A H 0.675(2) 0.295(2) 0.1778(8) 0.041(7) Uiso 1 1 d . . . .
H31 H 0.6161(19) 1.0302(18) 0.2854(7) 0.025(5) Uiso 1 1 d . . . .
H21 H 1.160(2) 0.610(2) 0.1572(7) 0.035(6) Uiso 1 1 d . . . .
H19 H 1.017(2) 0.420(2) 0.0461(7) 0.036(6) Uiso 1 1 d . . . .
H47 H 0.563(3) 0.303(2) 0.0985(9) 0.054(8) Uiso 1 1 d . . . .
H35A H 0.879(2) 0.922(2) 0.2716(8) 0.040(6) Uiso 1 1 d . . . .
H42A H 0.960(2) 1.107(2) 0.1470(7) 0.035(6) Uiso 1 1 d . . . .
H46 H 0.804(3) 0.323(2) 0.1255(9) 0.052(7) Uiso 1 1 d . . . .
H35B H 0.795(2) 0.819(2) 0.2710(7) 0.034(6) Uiso 1 1 d . . . .
H48B H 0.573(2) 0.395(2) 0.1808(8) 0.044(7) Uiso 1 1 d . . . .
H42B H 0.846(2) 1.088(2) 0.1649(7) 0.034(6) Uiso 1 1 d . . . .
H42C H 0.849(2) 1.0264(18) 0.1222(7) 0.025(5) Uiso 1 1 d . . . .
H48C H 0.715(2) 0.415(2) 0.1995(7) 0.033(6) Uiso 1 1 d . . . .

loop_
_atom_site_aniso_label
_atom_site_aniso_U_11
_atom_site_aniso_U_22
_atom_site_aniso_U_33
_atom_site_aniso_U_23
_atom_site_aniso_U_13
_atom_site_aniso_U_12
C23 0.0160(7) 0.0281(8) 0.0280(8) -0.0020(7) 0.0030(6) 0.0021(6)
C24 0.0290(18) 0.123(5) 0.0294(18) 0.003(2) -0.0003(14) 0.029(2)
C25 0.0231(13) 0.0402(17) 0.065(2) -0.0182(15) 0.0050(13) 0.0095(12)
C26 0.024(2) 0.044(2) 0.098(4) 0.005(3) 0.027(3) 0.0008(16)
C24B 0.028(5) 0.086(9) 0.050(7) 0.044(6) 0.016(5) 0.020(6)
C25B 0.016(4) 0.066(7) 0.051(6) -0.025(5) 0.007(4) 0.005(4)
C26B 0.010(4) 0.026(5) 0.088(10) -0.004(7) 0.008(6) 0.000(3)
C1 0.0168(7) 0.0192(7) 0.0161(7) 0.0000(5) 0.0052(5) 0.0000(5)
C2 0.0178(7) 0.0188(7) 0.0167(7) 0.0007(5) 0.0044(5) 0.0013(5)
C3 0.0166(7) 0.0222(8) 0.0170(7) -0.0007(5) 0.0031(5) 0.0006(6)
C4 0.0181(7) 0.0207(7) 0.0179(7) -0.0027(5) 0.0035(5) -0.0019(6)
C5 0.0192(7) 0.0184(7) 0.0179(7) -0.0023(5) 0.0057(5) -0.0001(6)
C6 0.0196(7) 0.0166(7) 0.0162(6) -0.0002(5) 0.0064(5) -0.0010(5)
C7 0.0192(7) 0.0216(8) 0.0201(7) -0.0006(6) 0.0091(6) -0.0021(6)
C8 0.0218(7) 0.0227(8) 0.0213(7) 0.0003(6) 0.0082(6) -0.0057(6)
C9 0.0229(7) 0.0164(7) 0.0187(7) 0.0008(5) 0.0054(6) -0.0029(6)
C10 0.0198(7) 0.0165(7) 0.0166(7) 0.0007(5) 0.0046(5) -0.0005(6)
C11 0.0187(7) 0.0189(7) 0.0217(7) 0.0040(5) 0.0069(6) 0.0015(5)
C12 0.0196(7) 0.0307(9) 0.0286(8) 0.0071(7) 0.0060(6) -0.0024(6)
C13 0.0239(8) 0.0441(11) 0.0352(9) 0.0137(8) 0.0131(7) -0.0025(8)
C14 0.0331(10) 0.0408(10) 0.0240(8) 0.0112(7) 0.0120(7) 0.0038(8)
C15 0.0284(9) 0.0330(9) 0.0217(8) 0.0048(7) 0.0050(7) -0.0016(7)
C16 0.0219(8) 0.0276(8) 0.0223(8) 0.0031(6) 0.0063(6) -0.0036(6)
C17 0.0162(7) 0.0217(7) 0.0194(7) 0.0003(5) 0.0069(6) 0.0010(5)
C18 0.0218(7) 0.0244(8) 0.0195(7) -0.0009(6) 0.0082(6) 0.0005(6)
C19 0.0337(9) 0.0239(8) 0.0251(8) -0.0006(6) 0.0137(7) 0.0055(7)
C20 0.0376(10) 0.0340(10) 0.0272(9) 0.0046(7) 0.0099(7) 0.0167(8)
C21 0.0334(9) 0.0388(10) 0.0223(8) -0.0008(7) 0.0017(7) 0.0123(8)
C22 0.0243(8) 0.0287(9) 0.0211(8) -0.0032(6) 0.0052(6) 0.0045(6)
C27 0.0188(7) 0.0154(7) 0.0203(7) -0.0020(5) 0.0064(5) -0.0028(5)
C28 0.0223(7) 0.0157(7) 0.0219(7) -0.0026(5) 0.0057(6) -0.0017(6)
C29 0.0214(7) 0.0185(7) 0.0301(8) -0.0025(6) 0.0052(6) 0.0012(6)
C30 0.0217(8) 0.0241(8) 0.0319(8) -0.0092(7) 0.0105(6) -0.0020(6)
C31 0.0251(8) 0.0259(8) 0.0222(8) -0.0068(6) 0.0089(6) -0.0043(6)
C32 0.0203(7) 0.0185(7) 0.0217(7) -0.0031(6) 0.0062(6) -0.0044(6)
C33 0.0350(9) 0.0212(8) 0.0217(8) 0.0016(6) 0.0058(7) 0.0074(7)
C34 0.0266(9) 0.0430(11) 0.0412(10) -0.0137(9) 0.0134(8) 0.0046(8)
C35 0.0275(8) 0.0307(9) 0.0194(7) -0.0007(6) 0.0054(6) 0.0017(7)
C36 0.0192(7) 0.0163(7) 0.0172(7) -0.0025(5) 0.0061(5) -0.0016(5)
C37 0.0227(7) 0.0169(7) 0.0195(7) -0.0026(5) 0.0070(6) -0.0026(6)
C38 0.0240(8) 0.0215(8) 0.0253(8) -0.0032(6) 0.0101(6) -0.0060(6)
C39 0.0198(7) 0.0252(8) 0.0254(8) -0.0062(6) 0.0058(6) -0.0034(6)
C40 0.0201(7) 0.0221(8) 0.0219(7) -0.0030(6) 0.0036(6) 0.0015(6)
C41 0.0213(7) 0.0180(7) 0.0179(7) -0.0021(5) 0.0051(6) -0.0016(6)
C42 0.0274(8) 0.0193(8) 0.0281(8) 0.0038(6) 0.0112(7) -0.0008(6)
C43 0.0213(8) 0.0359(10) 0.0429(10) -0.0035(8) 0.0106(7) -0.0029(7)
C44 0.0270(8) 0.0228(8) 0.0239(8) 0.0052(6) 0.0062(6) -0.0005(6)
C45 0.0322(9) 0.0149(7) 0.0274(8) 0.0006(6) 0.0047(7) -0.0031(6)
C46 0.0345(10) 0.0173(8) 0.0427(10) -0.0030(7) 0.0058(8) 0.0037(7)
C47 0.0395(10) 0.0155(8) 0.0373(10) -0.0039(7) 0.0009(8) -0.0074(7)
C48 0.0561(13) 0.0220(9) 0.0340(10) 0.0070(7) 0.0105(9) -0.0064(9)
P 0.01556(19) 0.01767(19) 0.01933(19) -0.00085(13) 0.00472(14) -0.00088(13)
Fe 0.01464(11) 0.01469(12) 0.01626(12) -0.00072(7) 0.00486(8) -0.00119(7)
B 0.0211(8) 0.0147(7) 0.0148(7) 0.0024(6) 0.0057(6) -0.0004(6)

loop_
_atom_type_symbol
_atom_type_description
_atom_type_scat_dispersion_real
_atom_type_scat_dispersion_imag
_atom_type_scat_source
C C 0.0033 0.0016 'International Tables Vol C Tables 4.2.6.8 and 6.1.1.4'
H H 0.0000 0.0000 'International Tables Vol C Tables 4.2.6.8 and 6.1.1.4'
B B 0.0013 0.0007 'International Tables Vol C Tables 4.2.6.8 and 6.1.1.4'
Fe Fe 0.3463 0.8444 'International Tables Vol C Tables 4.2.6.8 and 6.1.1.4'
P P 0.1023 0.0942 'International Tables Vol C Tables 4.2.6.8 and 6.1.1.4'

loop_
_geom_angle_atom_site_label_1
_geom_angle_atom_site_label_2
_geom_angle_atom_site_label_3
_geom_angle
C25 C23 C24 107.7(3)
C25 C23 C3 111.61(16)
C26 C23 C24 110.4(3)
C26 C23 C25 109.8(3)
C26 C23 C3 111.4(3)
C24B C23 C25B 109.9(8)
C24B C23 C26B 112.3(9)
C24B C23 C3 109.4(5)
C26B C23 C25B 101.6(7)
C3 C23 C24 105.8(2)
C3 C23 C25B 112.3(3)
C3 C23 C26B 111.2(5)
C23 C24 H24A 109.5
C23 C24 H24B 109.5
C23 C24 H24C 109.5
H24A C24 H24B 109.5
H24A C24 H24C 109.5
H24B C24 H24C 109.5
C23 C25 H25A 109.5
C23 C25 H25B 109.5
C23 C25 H25C 109.5
H25A C25 H25B 109.5
H25A C25 H25C 109.5
H25B C25 H25C 109.5
C23 C26 H26A 109.5
C23 C26 H26B 109.5
C23 C26 H26C 109.5
H26A C26 H26B 109.5
H26A C26 H26C 109.5
H26B C26 H26C 109.5
C23 C24B H24D 109.5
C23 C24B H24E 109.5
C23 C24B H24F 109.5
H24D C24B H24E 109.5
H24D C24B H24F 109.5
H24E C24B H24F 109.5
C23 C25B H25D 109.5
C23 C25B H25E 109.5
C23 C25B H25F 109.5
H25D C25B H25E 109.5
H25D C25B H25F 109.5
H25E C25B H25F 109.5
C23 C26B H26D 109.5
C23 C26B H26E 109.5
C23 C26B H26F 109.5
H26D C26B H26E 109.5
H26D C26B H26F 109.5
H26E C26B H26F 109.5
C2 C1 P 122.86(12)
C2 C1 Fe 70.19(8)
C5 C1 C2 106.57(13)
C5 C1 P 130.40(12)
C5 C1 Fe 68.94(8)
P C1 Fe 129.34(8)
C1 C2 H2 125.1
C1 C2 Fe 69.00(8)
C3 C2 C1 109.79(13)
C3 C2 H2 125.1
C3 C2 Fe 71.41(9)
Fe C2 H2 126.1
C23 C3 Fe 133.84(11)
C2 C3 C23 127.51(14)
C2 C3 C4 106.42(13)
C2 C3 Fe 68.71(8)
C4 C3 C23 125.60(14)
C4 C3 Fe 68.17(8)
C3 C4 H4 125.4
C3 C4 Fe 71.62(8)
C5 C4 C3 109.14(13)
C5 C4 H4 125.4
C5 C4 Fe 68.88(8)
Fe C4 H4 125.6
C1 C5 H5 126.0
C1 C5 Fe 70.02(8)
C4 C5 C1 108.08(13)
C4 C5 H5 126.0
C4 C5 Fe 70.40(8)
Fe C5 H5 125.2
C7 C6 C10 105.27(13)
C7 C6 Fe 67.86(8)
C7 C6 B 127.28(14)
C10 C6 Fe 67.09(8)
C10 C6 B 125.51(13)
B C6 Fe 141.24(10)
C6 C7 H7 125.4
C6 C7 Fe 71.77(8)
C8 C7 C6 109.20(14)
C8 C7 H7 125.4
C8 C7 Fe 69.59(9)
Fe C7 H7 124.8
C7 C8 H8 125.7
C7 C8 C9 108.66(14)
C7 C8 Fe 70.09(9)
C9 C8 H8 125.7
C9 C8 Fe 70.59(9)
Fe C8 H8 125.2
C8 C9 C45 126.16(14)
C8 C9 Fe 68.84(9)
C10 C9 C8 106.61(13)
C10 C9 C45 126.75(15)
C10 C9 Fe 68.51(8)
C45 C9 Fe 133.56(11)
C6 C10 H10 124.9
C6 C10 Fe 72.28(8)
C9 C10 C6 110.11(13)
C9 C10 H10 124.9
C9 C10 Fe 71.10(9)
Fe C10 H10 123.3
C12 C11 P 117.10(12)
C16 C11 C12 118.43(15)
C16 C11 P 124.42(12)
C11 C12 H12 119.6
C13 C12 C11 120.86(16)
C13 C12 H12 119.6
C12 C13 H13 120.0
C14 C13 C12 119.91(16)
C14 C13 H13 120.0
C13 C14 H14 118.3(17)
C15 C14 C13 120.00(17)
C15 C14 H14 121.7(18)
C14 C15 C16 120.25(17)
C14 C15 H15 119.5(13)
C16 C15 H15 120.2(13)
C11 C16 C15 120.53(15)
C11 C16 H16 119.7
C15 C16 H16 119.7
C18 C17 P 124.28(12)
C22 C17 C18 118.83(15)
C22 C17 P 116.89(12)
C17 C18 H18 119.8
C19 C18 C17 120.48(15)
C19 C18 H18 119.8
C18 C19 H19 121.3(14)
C20 C19 C18 120.16(16)
C20 C19 H19 118.5(14)
C19 C20 C21 120.03(17)
C19 C20 H20 119.3(13)
C21 C20 H20 120.6(13)
C20 C21 C22 120.04(17)
C20 C21 H21 121.4(13)
C22 C21 H21 118.5(13)
C17 C22 C21 120.45(16)
C17 C22 H22 119.8
C21 C22 H22 119.8
C28 C27 C32 117.09(14)
C28 C27 B 122.58(13)
C32 C27 B 119.73(13)
C27 C28 C33 121.45(14)
C29 C28 C27 120.61(15)
C29 C28 C33 117.91(14)
C28 C29 H29 118.8(14)
C30 C29 C28 121.96(16)
C30 C29 H29 119.2(14)
C29 C30 C31 117.68(15)
C29 C30 C34 120.58(17)
C31 C30 C34 121.74(16)
C30 C31 C32 121.88(15)
C30 C31 H31 116.3(13)
C32 C31 H31 121.7(13)
C27 C32 C35 121.78(14)
C31 C32 C27 120.49(15)
C31 C32 C35 117.72(14)
C28 C33 H33A 109.5
C28 C33 H33B 109.5
C28 C33 H33C 109.5
H33A C33 H33B 109.5
H33A C33 H33C 109.5
H33B C33 H33C 109.5
C30 C34 H34A 109.5
C30 C34 H34B 109.5
C30 C34 H34C 109.5
H34A C34 H34B 109.5
H34A C34 H34C 109.5
H34B C34 H34C 109.5
C32 C35 H35A 110.2(15)
C32 C35 H35B 112.2(14)
H35A C35 H35B 105(2)
C37 C36 B 118.89(13)
C41 C36 C37 117.48(14)
C41 C36 B 123.55(13)
C36 C37 C42 121.05(14)
C38 C37 C36 120.52(15)
C38 C37 C42 118.37(14)
C37 C38 H38 116.5(13)
C39 C38 C37 122.01(15)
C39 C38 H38 121.5(14)
C38 C39 C43 121.39(16)
C40 C39 C38 117.69(15)
C40 C39 C43 120.90(16)
C39 C40 C41 121.99(15)
C39 C40 H40 117.5(14)
C41 C40 H40 120.5(14)
C36 C41 C44 123.84(14)
C40 C41 C36 120.17(15)
C40 C41 C44 115.94(14)
C37 C42 H42A 108.0(14)
C37 C42 H42B 113.1(13)
C37 C42 H42C 111.2(12)
H42A C42 H42B 108.2(19)
H42A C42 H42C 109.7(18)
H42B C42 H42C 106.6(18)
C39 C43 H43A 109.5
C39 C43 H43B 109.5
C39 C43 H43C 109.5
H43A C43 H43B 109.5
H43A C43 H43C 109.5
H43B C43 H43C 109.5
C41 C44 H44 108.2(15)
C9 C45 C46 111.32(14)
C9 C45 C47 111.30(14)
C9 C45 C48 106.21(15)
C46 C45 C47 109.75(15)
C46 C45 C48 109.21(16)
C47 C45 C48 108.94(15)
C45 C46 H46 108.7(16)
C45 C47 H47 110.1(18)
C45 C48 H48A 112.7(14)
C45 C48 H48B 113.0(14)
C45 C48 H48C 110.5(14)
H48A C48 H48B 109(2)
H48A C48 H48C 106(2)
H48B C48 H48C 105(2)
C1 P C11 100.15(7)
C1 P C17 102.46(7)
C17 P C11 100.51(7)
C1 Fe C2 40.81(6)
C1 Fe C3 68.50(6)
C1 Fe C4 68.53(6)
C1 Fe C6 118.72(6)
C1 Fe C7 149.66(6)
C1 Fe C8 169.84(6)
C1 Fe C9 132.54(6)
C2 Fe C3 39.88(6)
C2 Fe C6 117.08(6)
C2 Fe C9 172.46(6)
C3 Fe C6 139.30(6)
C4 Fe C2 67.29(6)
C4 Fe C3 40.21(6)
C4 Fe C6 172.68(6)
C4 Fe C7 132.72(6)
C4 Fe C9 108.05(6)
C5 Fe C1 41.04(6)
C5 Fe C2 68.16(6)
C5 Fe C3 68.36(6)
C5 Fe C4 40.72(6)
C5 Fe C6 145.43(6)
C5 Fe C7 169.26(6)
C5 Fe C8 129.04(6)
C5 Fe C9 104.38(6)
C5 Fe C10 111.70(6)
C7 Fe C2 119.48(6)
C7 Fe C3 111.99(6)
C7 Fe C6 40.37(6)
C7 Fe C9 68.06(6)
C8 Fe C2 145.20(6)
C8 Fe C3 112.03(6)
C8 Fe C4 104.98(6)
C8 Fe C6 68.00(6)
C8 Fe C7 40.32(6)
C8 Fe C9 40.57(6)
C9 Fe C3 139.63(6)
C9 Fe C6 68.23(6)
C10 Fe C1 111.53(6)
C10 Fe C2 140.11(6)
C10 Fe C3 179.93(7)
C10 Fe C4 139.85(6)
C10 Fe C6 40.63(6)
C10 Fe C7 67.95(6)
C10 Fe C8 67.95(6)
C10 Fe C9 40.39(6)
C6 B C27 116.96(13)
C6 B C36 118.68(13)
C36 B C27 123.80(13)

loop_
_geom_bond_atom_site_label_1
_geom_bond_atom_site_label_2
_geom_bond_distance
C23 C24 1.560(4)
C23 C25 1.511(3)
C23 C26 1.503(6)
C23 C24B 1.461(11)
C23 C25B 1.603(9)
C23 C26B 1.538(14)
C23 C3 1.518(2)
C24 H24A 0.9800
C24 H24B 0.9800
C24 H24C 0.9800
C25 H25A 0.9800
C25 H25B 0.9800
C25 H25C 0.9800
C26 H26A 0.9800
C26 H26B 0.9800
C26 H26C 0.9800
C24B H24D 0.9800
C24B H24E 0.9800
C24B H24F 0.9800
C25B H25D 0.9800
C25B H25E 0.9800
C25B H25F 0.9800
C26B H26D 0.9800
C26B H26E 0.9800
C26B H26F 0.9800
C1 C2 1.437(2)
C1 C5 1.435(2)
C1 P 1.8114(16)
C1 Fe 2.0534(15)
C2 H2 0.9500
C2 C3 1.424(2)
C2 Fe 2.0693(15)
C3 C4 1.432(2)
C3 Fe 2.1050(15)
C4 H4 0.9500
C4 C5 1.426(2)
C4 Fe 2.0591(15)
C5 H5 0.9500
C5 Fe 2.0390(15)
C6 C7 1.444(2)
C6 C10 1.447(2)
C6 Fe 2.1166(15)
C6 B 1.555(2)
C7 H7 0.9500
C7 C8 1.421(2)
C7 Fe 2.0642(15)
C8 H8 0.9500
C8 C9 1.435(2)
C8 Fe 2.0577(15)
C9 C10 1.425(2)
C9 C45 1.517(2)
C9 Fe 2.0810(15)
C10 H10 0.9500
C10 Fe 2.0467(15)
C11 C12 1.400(2)
C11 C16 1.392(2)
C11 P 1.8444(16)
C12 H12 0.9500
C12 C13 1.391(2)
C13 H13 0.9500
C13 C14 1.382(3)
C14 C15 1.382(3)
C14 H14 0.91(3)
C15 C16 1.395(2)
C15 H15 0.98(2)
C16 H16 0.9500
C17 C18 1.402(2)
C17 C22 1.394(2)
C17 P 1.8397(16)
C18 H18 0.9500
C18 C19 1.389(2)
C19 C20 1.383(3)
C19 H19 0.95(2)
C20 C21 1.389(3)
C20 H20 0.97(2)
C21 C22 1.394(2)
C21 H21 1.03(2)
C22 H22 0.9500
C27 C28 1.413(2)
C27 C32 1.415(2)
C27 B 1.592(2)
C28 C29 1.397(2)
C28 C33 1.507(2)
C29 C30 1.386(2)
C29 H29 0.90(2)
C30 C31 1.387(3)
C30 C34 1.509(2)
C31 C32 1.399(2)
C31 H31 0.93(2)
C32 C35 1.516(2)
C33 H33A 0.9800
C33 H33B 0.9800
C33 H33C 0.9800
C34 H34A 0.9800
C34 H34B 0.9800
C34 H34C 0.9800
C35 H35A 0.93(3)
C35 H35B 0.97(2)
C36 C37 1.419(2)
C36 C41 1.417(2)
C36 B 1.587(2)
C37 C38 1.393(2)
C37 C42 1.511(2)
C38 C39 1.392(2)
C38 H38 0.92(2)
C39 C40 1.390(2)
C39 C43 1.504(2)
C40 C41 1.402(2)
C40 H40 0.96(2)
C41 C44 1.518(2)
C42 H42A 0.96(2)
C42 H42B 0.98(2)
C42 H42C 0.98(2)
C43 H43A 0.9800
C43 H43B 0.9800
C43 H43C 0.9800
C44 H44 0.91(2)
C45 C46 1.531(3)
C45 C47 1.539(2)
C45 C48 1.545(3)
C46 H46 0.99(3)
C47 H47 0.91(3)
C48 H48A 1.02(3)
C48 H48B 1.01(3)
C48 H48C 0.94(2)

loop_
_geom_torsion_atom_site_label_1
_geom_torsion_atom_site_label_2
_geom_torsion_atom_site_label_3
_geom_torsion_atom_site_label_4
_geom_torsion
C23 C3 C4 C5 172.03(14)
C23 C3 C4 Fe -129.12(15)
C24 C23 C3 C2 82.5(3)
C24 C23 C3 C4 -88.6(3)
C24 C23 C3 Fe 178.3(3)
C25 C23 C3 C2 -34.4(3)
C25 C23 C3 C4 154.5(2)
C25 C23 C3 Fe 61.5(3)
C26 C23 C3 C2 -157.5(3)
C26 C23 C3 C4 31.4(3)
C26 C23 C3 Fe -61.6(3)
C24B C23 C3 C2 50.8(8)
C24B C23 C3 C4 -120.2(8)
C24B C23 C3 Fe 146.7(7)
C25B C23 C3 C2 -71.5(6)
C25B C23 C3 C4 117.5(6)
C25B C23 C3 Fe 24.4(6)
C26B C23 C3 C2 175.5(6)
C26B C23 C3 C4 4.4(7)
C26B C23 C3 Fe -88.6(6)
C1 C2 C3 C23 -171.87(14)
C1 C2 C3 C4 0.55(17)
C1 C2 C3 Fe 58.48(10)
C2 C1 C5 C4 -0.05(16)
C2 C1 C5 Fe -60.43(10)
C2 C1 P C11 -95.93(13)
C2 C1 P C17 160.82(12)
C2 C3 C4 C5 -0.58(17)
C2 C3 C4 Fe 58.27(10)
C3 C4 C5 C1 0.39(17)
C3 C4 C5 Fe 60.54(10)
C5 C1 C2 C3 -0.32(16)
C5 C1 C2 Fe 59.62(10)
C5 C1 P C11 78.62(15)
C5 C1 P C17 -24.63(15)
C6 C7 C8 C9 -0.81(17)
C6 C7 C8 Fe -61.11(10)
C7 C6 C10 C9 -4.02(16)
C7 C6 C10 Fe 57.35(10)
C7 C6 B C27 -1.1(2)
C7 C6 B C36 170.65(14)
C7 C8 C9 C10 -1.69(17)
C7 C8 C9 C45 170.79(15)
C7 C8 C9 Fe -59.99(11)
C8 C9 C10 C6 3.59(17)
C8 C9 C10 Fe -58.51(10)
C8 C9 C45 C46 171.30(15)
C8 C9 C45 C47 48.5(2)
C8 C9 C45 C48 -69.9(2)
C10 C6 C7 C8 2.92(16)
C10 C6 C7 Fe -56.85(10)
C10 C6 B C27 -162.85(13)
C10 C6 B C36 8.9(2)
C10 C9 C45 C46 -17.7(2)
C10 C9 C45 C47 -140.50(17)
C10 C9 C45 C48 101.06(19)
C11 C12 C13 C14 -0.7(3)
C12 C11 C16 C15 0.8(3)
C12 C11 P C1 172.98(13)
C12 C11 P C17 -82.17(14)
C12 C13 C14 C15 0.5(3)
C13 C14 C15 C16 0.3(3)
C14 C15 C16 C11 -1.0(3)
C16 C11 C12 C13 0.0(3)
C16 C11 P C1 -4.48(16)
C16 C11 P C17 100.36(15)
C17 C18 C19 C20 -1.1(3)
C18 C17 C22 C21 -0.4(3)
C18 C17 P C1 65.65(14)
C18 C17 P C11 -37.33(15)
C18 C19 C20 C21 0.4(3)
C19 C20 C21 C22 0.2(3)
C20 C21 C22 C17 -0.2(3)
C22 C17 C18 C19 1.0(2)
C22 C17 P C1 -114.18(13)
C22 C17 P C11 142.85(13)
C27 C28 C29 C30 0.0(2)
C28 C27 C32 C31 5.6(2)
C28 C27 C32 C35 -175.88(15)
C28 C27 B C6 -64.31(19)
C28 C27 B C36 124.44(16)
C28 C29 C30 C31 3.8(2)
C28 C29 C30 C34 -175.16(16)
C29 C30 C31 C32 -2.7(2)
C30 C31 C32 C27 -2.0(2)
C30 C31 C32 C35 179.42(16)
C32 C27 C28 C29 -4.6(2)
C32 C27 C28 C33 173.19(14)
C32 C27 B C6 106.51(16)
C32 C27 B C36 -64.7(2)
C33 C28 C29 C30 -177.93(15)
C34 C30 C31 C32 176.18(16)
C36 C37 C38 C39 -1.0(2)
C37 C36 C41 C40 -2.5(2)
C37 C36 C41 C44 175.01(14)
C37 C36 B C6 121.46(15)
C37 C36 B C27 -67.42(19)
C37 C38 C39 C40 -2.4(2)
C37 C38 C39 C43 176.00(16)
C38 C39 C40 C41 3.4(2)
C39 C40 C41 C36 -0.9(2)
C39 C40 C41 C44 -178.62(15)
C41 C36 C37 C38 3.5(2)
C41 C36 C37 C42 -179.43(14)
C41 C36 B C6 -55.18(19)
C41 C36 B C27 115.93(17)
C42 C37 C38 C39 -178.24(15)
C43 C39 C40 C41 -175.03(15)
C45 C9 C10 C6 -168.83(14)
C45 C9 C10 Fe 129.07(16)
P C1 C2 C3 175.35(10)
P C1 C2 Fe -124.71(11)
P C1 C5 C4 -175.27(11)
P C1 C5 Fe 124.34(13)
P C11 C12 C13 -177.66(14)
P C11 C16 C15 178.27(14)
P C17 C18 C19 -178.77(13)
P C17 C22 C21 179.39(14)
Fe C1 C2 C3 -59.94(11)
Fe C1 C5 C4 60.38(10)
Fe C1 P C11 173.63(10)
Fe C1 P C17 70.37(11)
Fe C2 C3 C23 129.65(16)
Fe C2 C3 C4 -57.93(10)
Fe C3 C4 C5 -58.85(10)
Fe C4 C5 C1 -60.14(10)
Fe C6 C7 C8 59.77(10)
Fe C6 C10 C9 -61.37(10)
Fe C6 B C27 99.97(18)
Fe C6 B C36 -88.3(2)
Fe C7 C8 C9 60.30(11)
Fe C8 C9 C10 58.30(10)
Fe C8 C9 C45 -129.22(16)
Fe C9 C10 C6 62.10(10)
Fe C9 C45 C46 76.83(19)
Fe C9 C45 C47 -46.0(2)
Fe C9 C45 C48 -164.40(14)
B C6 C7 C8 -161.79(14)
B C6 C7 Fe 138.44(15)
B C6 C10 C9 161.04(14)
B C6 C10 Fe -137.59(14)
B C27 C28 C29 166.42(14)
B C27 C28 C33 -15.8(2)
B C27 C32 C31 -165.69(14)
B C27 C32 C35 12.8(2)
B C36 C37 C38 -173.39(14)
B C36 C37 C42 3.7(2)
B C36 C41 C40 174.19(14)
B C36 C41 C44 -8.3(2)
